data_4073603
loop_
_publ_author_name
'Conley, Nicholas R.'
'Labios, Liezel A.'
'Pearson, David M.'
'McCrory, Charles C. L.'
'Waymouth, Robert M.'

_publ_section_title
;
 Aerobic Alcohol Oxidation with Cationic Palladium Complexes:&#x00A0;
 Insights into Catalyst Design and Decomposition
;
_journal_issue 23
_journal_name_full Organometallics
_journal_page_first 5447
_journal_paper_doi 10.1021/om700492n
_journal_volume 26
_journal_year 2007
_chemical_formula_moiety 'C28 H26 N4 O2 Pd2, 2(C F3 O3 S)'
_chemical_formula_sum 'C30 H26 F6 N4 O8 Pd2 S2'
_chemical_formula_weight 961.47
_chemical_name_common 07041I
_chemical_name_systematic
; 
 ? 
;
_space_group_IT_number 15
_symmetry_cell_setting monoclinic
_symmetry_space_group_name_Hall '-I 2ya'
_symmetry_space_group_name_H-M 'I 1 2/a 1'
_atom_sites_solution_hydrogens geom
_atom_sites_solution_primary direct
_atom_sites_solution_secondary difmap
_audit_creation_method SHELXL-97
_cell_angle_alpha 90.00
_cell_angle_beta 115.099(8)
_cell_angle_gamma 90.00
_cell_formula_units_Z 4
_cell_length_a 18.364(14)
_cell_length_b 8.892(7)
_cell_length_c 22.191(16)
_cell_measurement_reflns_used 2976
_cell_measurement_temperature 173(2)
_cell_volume 3281(4)
_computing_cell_refinement 'SAINT, Bruker'
_computing_data_collection 'SMART, Bruker'
_computing_data_reduction 'SAINT, Bruker'
_computing_molecular_graphics 'SHELXTL, Bruker'
_computing_structure_refinement 'SHELXL-97 (Sheldrick, 1997)'
_computing_structure_solution 'SHELXS-97 (Sheldrick, 1990)'
_diffrn_ambient_temperature 173(2)
_diffrn_measured_fraction_theta_full 0.966
_diffrn_measured_fraction_theta_max 0.966
_diffrn_measurement_device_type 'Siemens SMART Platform CCD'
_diffrn_measurement_method 'area detector, omega scans per phi'
_diffrn_radiation_monochromator graphite
_diffrn_radiation_source 'normal-focus sealed tube'
_diffrn_radiation_type MoK\a
_diffrn_radiation_wavelength 0.71073
_diffrn_reflns_av_R_equivalents 0.0000
_diffrn_reflns_av_sigmaI/netI 0.0158
_diffrn_reflns_limit_h_max 19
_diffrn_reflns_limit_h_min -21
_diffrn_reflns_limit_k_max 10
_diffrn_reflns_limit_k_min 0
_diffrn_reflns_limit_l_max 26
_diffrn_reflns_limit_l_min 0
_diffrn_reflns_number 2937
_diffrn_reflns_theta_full 25.32
_diffrn_reflns_theta_max 25.32
_diffrn_reflns_theta_min 2.03
_exptl_absorpt_coefficient_mu 1.316
_exptl_absorpt_correction_T_max 0.8797
_exptl_absorpt_correction_T_min 0.6937
_exptl_absorpt_correction_type multi-scan
_exptl_absorpt_process_details 'SADABS, R. Blessing, 1995'
_exptl_crystal_colour yellow
_exptl_crystal_density_diffrn 1.946
_exptl_crystal_density_method 'not measured'
_exptl_crystal_description block
_exptl_crystal_F_000 1904
_exptl_crystal_size_max 0.30
_exptl_crystal_size_mid 0.15
_exptl_crystal_size_min 0.10
_refine_diff_density_max 1.550
_refine_diff_density_min -1.359
_refine_diff_density_rms 0.188
_refine_ls_extinction_method none
_refine_ls_goodness_of_fit_ref 1.005
_refine_ls_hydrogen_treatment mixed
_refine_ls_matrix_type full
_refine_ls_number_parameters 241
_refine_ls_number_reflns 2937
_refine_ls_number_restraints 0
_refine_ls_restrained_S_all 1.005
_refine_ls_R_factor_all 0.0590
_refine_ls_R_factor_gt 0.0560
_refine_ls_shift/su_max 0.001
_refine_ls_shift/su_mean 0.000
_refine_ls_structure_factor_coef Fsqd
_refine_ls_weighting_details 'calc w=1/[\s^2^(Fo^2^)+(0.0469P)^2^+110.7183P] where P=(Fo^2^+2Fc^2^)/3'
_refine_ls_weighting_scheme calc
_refine_ls_wR_factor_gt 0.1409
_refine_ls_wR_factor_ref 0.1430
_reflns_number_gt 2797
_reflns_number_total 2937
_reflns_threshold_expression >2sigma(I)
_cod_data_source_file om700492n-file004.cif
_cod_data_source_block 07041ittt
_cod_depositor_comments
;
The following automatic conversions were performed:

'_symmetry_cell_setting' value 'Monoclinic' changed to 'monoclinic'
according to /home/saulius/struct/CIF-dictionaries/cif_core.dic
dictionary named 'cif_core.dic' version 2.4.1 from 2010-06-29.

Automatic conversion script
Id: cif_fix_values 1715 2011-07-08 13:25:40Z adriana 
;
_cod_original_cell_volume 3282(4)
_cod_original_sg_symbol_H-M I2/a
_cod_database_code 4073603

loop_
_symmetry_equiv_pos_as_xyz
'x, y, z'
'-x+1/2, y, -z'
'x+1/2, y+1/2, z+1/2'
'-x+1, y+1/2, -z+1/2'
'-x, -y, -z'
'x-1/2, -y, z'
'-x+1/2, -y+1/2, -z+1/2'
'x, -y+1/2, z+1/2'

loop_
_atom_site_label
_atom_site_type_symbol
_atom_site_fract_x
_atom_site_fract_y
_atom_site_fract_z
_atom_site_U_iso_or_equiv
_atom_site_adp_type
_atom_site_occupancy
_atom_site_symmetry_multiplicity
_atom_site_calc_flag
_atom_site_refinement_flags
Pd1 Pd 0.17149(4) 0.47113(7) 0.50488(4) 0.0168(2) Uani 1 1 d .
S1 S 0.17472(19) 0.9117(2) 0.35454(11) 0.0240(5) Uani 1 1 d .
F1 F 0.2643(6) 1.1339(10) 0.4249(5) 0.064(3) Uani 1 1 d .
F2 F 0.1490(6) 1.1200(8) 0.4257(4) 0.056(2) Uani 1 1 d .
F3 F 0.1572(7) 1.2012(7) 0.3388(4) 0.063(3) Uani 1 1 d .
O1 O 0.2189(6) 0.9162(10) 0.3151(4) 0.042(2) Uani 1 1 d .
O2 O 0.0899(5) 0.8933(10) 0.3185(4) 0.040(2) Uani 1 1 d .
O3 O 0.2121(6) 0.8223(7) 0.4142(3) 0.0343(17) Uani 1 1 d .
O4 O 0.2131(6) 0.5180(7) 0.4363(3) 0.0259(15) Uani 1 1 d .
H4O H 0.206(9) 0.588(13) 0.428(6) 0.039 Uiso 1 1 d .
N1 N 0.1376(5) 0.3998(9) 0.5765(4) 0.0179(17) Uani 1 1 d .
N2 N 0.0584(5) 0.3980(10) 0.4434(4) 0.0218(18) Uani 1 1 d .
C1 C 0.2458(7) 0.5224(13) 0.6742(5) 0.033(3) Uani 1 1 d .
H1A H 0.2368 0.6124 0.6464 0.049 Uiso 1 1 calc R
H1B H 0.2957 0.4733 0.6791 0.049 Uiso 1 1 calc R
H1C H 0.2499 0.5513 0.7182 0.049 Uiso 1 1 calc R
C2 C 0.1772(7) 0.4167(12) 0.6422(5) 0.025(2) Uani 1 1 d .
C3 C 0.1514(7) 0.3292(13) 0.6831(6) 0.035(3) Uani 1 1 d .
H3A H 0.1803 0.3348 0.7301 0.043 Uiso 1 1 calc R
C4 C 0.0856(7) 0.2370(11) 0.6563(5) 0.029(2) Uani 1 1 d .
H4A H 0.0697 0.1789 0.6845 0.035 Uiso 1 1 calc R
C5 C 0.0422(7) 0.2287(9) 0.5875(5) 0.025(2) Uani 1 1 d .
C6 C 0.0704(6) 0.3145(10) 0.5489(5) 0.0180(19) Uani 1 1 d .
C7 C -0.0319(7) 0.1474(13) 0.5548(6) 0.035(3) Uani 1 1 d .
H7A H -0.0526 0.0939 0.5812 0.042 Uiso 1 1 calc R
C8 C -0.0733(7) 0.1444(12) 0.4881(6) 0.038(3) Uani 1 1 d .
H8A H -0.1211 0.0865 0.4681 0.046 Uiso 1 1 calc R
C9 C -0.0449(6) 0.2283(12) 0.4478(5) 0.027(2) Uani 1 1 d .
C10 C 0.0276(6) 0.3101(12) 0.4786(5) 0.022(2) Uani 1 1 d .
C11 C -0.0841(7) 0.2314(12) 0.3783(6) 0.033(3) Uani 1 1 d .
H11A H -0.1307 0.1718 0.3554 0.040 Uiso 1 1 calc R
C12 C -0.0548(6) 0.3203(12) 0.3439(6) 0.029(2) Uani 1 1 d .
H12A H -0.0825 0.3258 0.2968 0.034 Uiso 1 1 calc R
C13 C 0.0169(6) 0.4056(12) 0.3775(5) 0.025(2) Uani 1 1 d .
C14 C 0.0453(6) 0.5035(12) 0.3376(5) 0.028(2) Uani 1 1 d .
H14A H 0.0588 0.6031 0.3583 0.041 Uiso 1 1 calc R
H14B H 0.0027 0.5133 0.2924 0.041 Uiso 1 1 calc R
H14C H 0.0931 0.4587 0.3358 0.041 Uiso 1 1 calc R
C15 C 0.1889(9) 1.1013(11) 0.3888(5) 0.035(2) Uani 1 1 d .

loop_
_atom_site_aniso_label
_atom_site_aniso_U_11
_atom_site_aniso_U_22
_atom_site_aniso_U_33
_atom_site_aniso_U_23
_atom_site_aniso_U_13
_atom_site_aniso_U_12
Pd1 0.0196(3) 0.0150(3) 0.0173(3) 0.0001(3) 0.0092(3) 0.0006(3)
S1 0.0350(13) 0.0207(10) 0.0170(11) 0.0027(8) 0.0117(12) 0.0022(13)
F1 0.064(6) 0.047(5) 0.076(6) -0.018(4) 0.025(5) -0.034(4)
F2 0.092(7) 0.032(4) 0.062(5) -0.016(4) 0.050(5) -0.004(4)
F3 0.120(8) 0.020(3) 0.067(5) 0.012(3) 0.056(6) 0.017(4)
O1 0.061(6) 0.046(5) 0.035(4) 0.006(4) 0.033(4) 0.016(4)
O2 0.036(5) 0.046(5) 0.032(4) -0.004(4) 0.009(4) -0.005(4)
O3 0.058(5) 0.020(3) 0.024(4) 0.007(3) 0.017(4) 0.006(4)
O4 0.033(4) 0.013(3) 0.027(3) 0.002(3) 0.009(3) 0.004(4)
N1 0.023(4) 0.016(4) 0.023(4) 0.005(3) 0.017(4) 0.007(3)
N2 0.020(4) 0.022(4) 0.019(4) 0.003(3) 0.004(3) 0.004(3)
C1 0.044(7) 0.037(6) 0.023(5) -0.002(5) 0.021(5) -0.007(5)
C2 0.036(6) 0.029(5) 0.018(5) 0.004(4) 0.020(5) 0.006(5)
C3 0.038(7) 0.043(7) 0.031(6) 0.006(5) 0.020(5) 0.010(5)
C4 0.035(6) 0.027(5) 0.034(6) 0.008(4) 0.024(5) 0.005(4)
C5 0.033(6) 0.008(4) 0.044(6) 0.005(4) 0.025(6) 0.001(4)
C6 0.016(5) 0.009(4) 0.028(5) -0.007(4) 0.008(4) 0.000(3)
C7 0.042(7) 0.030(6) 0.049(7) 0.007(5) 0.035(6) -0.004(5)
C8 0.039(7) 0.030(5) 0.055(8) 0.007(5) 0.030(7) -0.007(5)
C9 0.015(5) 0.026(5) 0.036(6) 0.004(4) 0.006(4) 0.007(4)
C10 0.016(4) 0.025(5) 0.025(5) 0.006(4) 0.008(4) 0.009(4)
C11 0.027(6) 0.019(5) 0.053(7) -0.006(5) 0.017(6) 0.000(4)
C12 0.014(5) 0.028(5) 0.036(6) -0.003(5) 0.002(4) 0.002(4)
C13 0.022(5) 0.024(5) 0.020(5) 0.001(4) 0.000(4) 0.005(4)
C14 0.025(6) 0.030(6) 0.017(5) 0.004(4) -0.002(4) 0.003(4)
C15 0.055(8) 0.024(5) 0.034(6) 0.003(4) 0.027(6) 0.006(6)

loop_
_atom_type_symbol
_atom_type_description
_atom_type_scat_dispersion_real
_atom_type_scat_dispersion_imag
_atom_type_scat_source
C C 0.0033 0.0016 'International Tables Vol C Tables 4.2.6.8 and 6.1.1.4'
H H 0.0000 0.0000 'International Tables Vol C Tables 4.2.6.8 and 6.1.1.4'
N N 0.0061 0.0033 'International Tables Vol C Tables 4.2.6.8 and 6.1.1.4'
O O 0.0106 0.0060 'International Tables Vol C Tables 4.2.6.8 and 6.1.1.4'
F F 0.0171 0.0103 'International Tables Vol C Tables 4.2.6.8 and 6.1.1.4'
S S 0.1246 0.1234 'International Tables Vol C Tables 4.2.6.8 and 6.1.1.4'
Pd Pd -0.9988 1.0072 'International Tables Vol C Tables 4.2.6.8 and 6.1.1.4'

loop_
_geom_angle_atom_site_label_1
_geom_angle_atom_site_label_2
_geom_angle_atom_site_label_3
_geom_angle
_geom_angle_site_symmetry_1
_geom_angle_site_symmetry_3
O4 Pd1 O4 79.3(3) 2_556 .
O4 Pd1 N1 98.4(3) 2_556 .
O4 Pd1 N1 172.9(3) . .
O4 Pd1 N2 173.0(3) 2_556 .
O4 Pd1 N2 99.4(3) . .
N1 Pd1 N2 82.1(3) . .
O4 Pd1 Pd1 42.2(3) 2_556 2_556
O4 Pd1 Pd1 42.0(2) . 2_556
N1 Pd1 Pd1 132.9(2) . 2_556
N2 Pd1 Pd1 133.6(2) . 2_556
O1 S1 O2 115.5(5) . .
O1 S1 O3 113.9(6) . .
O2 S1 O3 115.6(6) . .
O1 S1 C15 102.3(6) . .
O2 S1 C15 105.6(6) . .
O3 S1 C15 101.5(4) . .
Pd1 O4 Pd1 95.8(3) 2_556 .
Pd1 O4 H4O 114(10) 2_556 .
Pd1 O4 H4O 109(10) . .
C2 N1 C6 121.8(8) . .
C2 N1 Pd1 127.8(7) . .
C6 N1 Pd1 110.1(6) . .
C13 N2 C10 117.8(9) . .
C13 N2 Pd1 131.4(7) . .
C10 N2 Pd1 110.2(6) . .
C2 C1 H1A 109.5 . .
C2 C1 H1B 109.5 . .
H1A C1 H1B 109.5 . .
C2 C1 H1C 109.5 . .
H1A C1 H1C 109.5 . .
H1B C1 H1C 109.5 . .
N1 C2 C3 117.5(10) . .
N1 C2 C1 123.5(9) . .
C3 C2 C1 119.0(10) . .
C4 C3 C2 121.5(11) . .
C4 C3 H3A 119.3 . .
C2 C3 H3A 119.3 . .
C3 C4 C5 119.9(10) . .
C3 C4 H4A 120.1 . .
C5 C4 H4A 120.1 . .
C4 C5 C6 116.9(10) . .
C4 C5 C7 124.0(10) . .
C6 C5 C7 118.9(10) . .
N1 C6 C5 122.2(9) . .
N1 C6 C10 119.1(10) . .
C5 C6 C10 118.7(10) . .
C8 C7 C5 122.5(10) . .
C8 C7 H7A 118.8 . .
C5 C7 H7A 118.8 . .
C7 C8 C9 119.6(11) . .
C7 C8 H8A 120.2 . .
C9 C8 H8A 120.2 . .
C11 C9 C10 117.5(10) . .
C11 C9 C8 123.3(10) . .
C10 C9 C8 119.1(10) . .
N2 C10 C9 123.0(9) . .
N2 C10 C6 115.8(10) . .
C9 C10 C6 121.1(10) . .
C12 C11 C9 119.4(10) . .
C12 C11 H11A 120.3 . .
C9 C11 H11A 120.3 . .
C11 C12 C13 120.8(10) . .
C11 C12 H12A 119.6 . .
C13 C12 H12A 119.6 . .
N2 C13 C12 121.3(10) . .
N2 C13 C14 120.1(9) . .
C12 C13 C14 118.6(9) . .
C13 C14 H14A 109.5 . .
C13 C14 H14B 109.5 . .
H14A C14 H14B 109.5 . .
C13 C14 H14C 109.5 . .
H14A C14 H14C 109.5 . .
H14B C14 H14C 109.5 . .
F1 C15 F2 108.3(9) . .
F1 C15 F3 109.6(11) . .
F2 C15 F3 105.5(10) . .
F1 C15 S1 112.9(9) . .
F2 C15 S1 110.8(9) . .
F3 C15 S1 109.4(7) . .

loop_
_geom_bond_atom_site_label_1
_geom_bond_atom_site_label_2
_geom_bond_distance
_geom_bond_site_symmetry_2
Pd1 O4 2.006(9) 2_556
Pd1 O4 2.014(9) .
Pd1 N1 2.038(8) .
Pd1 N2 2.047(9) .
Pd1 Pd1 2.982(2) 2_556
S1 O1 1.424(8) .
S1 O2 1.427(9) .
S1 O3 1.443(7) .
S1 C15 1.822(10) .
F1 C15 1.305(17) .
F2 C15 1.322(15) .
F3 C15 1.345(12) .
O4 Pd1 2.006(9) 2_556
O4 H4O 0.65(12) .
N1 C2 1.333(13) .
N1 C6 1.353(12) .
N2 C13 1.333(12) .
N2 C10 1.386(13) .
C1 C2 1.488(16) .
C1 H1A 0.9800 .
C1 H1B 0.9800 .
C1 H1C 0.9800 .
C2 C3 1.422(15) .
C3 C4 1.369(16) .
C3 H3A 0.9500 .
C4 C5 1.392(15) .
C4 H4A 0.9500 .
C5 C6 1.400(14) .
C5 C7 1.437(16) .
C6 C10 1.419(14) .
C7 C8 1.347(18) .
C7 H7A 0.9500 .
C8 C9 1.422(15) .
C8 H8A 0.9500 .
C9 C11 1.399(16) .
C9 C10 1.412(14) .
C11 C12 1.359(15) .
C11 H11A 0.9500 .
C12 C13 1.426(14) .
C12 H12A 0.9500 .
C13 C14 1.486(15) .
C14 H14A 0.9800 .
C14 H14B 0.9800 .
C14 H14C 0.9800 .

loop_
_geom_hbond_atom_site_label_D
_geom_hbond_atom_site_label_H
_geom_hbond_atom_site_label_A
_geom_hbond_distance_DH
_geom_hbond_distance_HA
_geom_hbond_distance_DA
_geom_hbond_angle_DHA
O4 H4O O3 0.65(12) 2.11(12) 2.749(9) 167(18)

loop_
_geom_torsion_atom_site_label_1
_geom_torsion_atom_site_label_2
_geom_torsion_atom_site_label_3
_geom_torsion_atom_site_label_4
_geom_torsion
_geom_torsion_site_symmetry_1
_geom_torsion_site_symmetry_4
O4 Pd1 O4 Pd1 23.7(4) 2_556 2_556
N1 Pd1 O4 Pd1 -47(3) . 2_556
N2 Pd1 O4 Pd1 -149.3(3) . 2_556
O4 Pd1 N1 C2 13.9(8) 2_556 .
O4 Pd1 N1 C2 84(3) . .
N2 Pd1 N1 C2 -173.2(9) . .
Pd1 Pd1 N1 C2 41.6(9) 2_556 .
O4 Pd1 N1 C6 -159.4(6) 2_556 .
O4 Pd1 N1 C6 -90(3) . .
N2 Pd1 N1 C6 13.5(6) . .
Pd1 Pd1 N1 C6 -131.7(5) 2_556 .
O4 Pd1 N2 C13 -91(3) 2_556 .
O4 Pd1 N2 C13 -12.0(10) . .
N1 Pd1 N2 C13 175.0(10) . .
Pd1 Pd1 N2 C13 -40.2(11) 2_556 .
O4 Pd1 N2 C10 80(3) 2_556 .
O4 Pd1 N2 C10 158.8(6) . .
N1 Pd1 N2 C10 -14.1(6) . .
Pd1 Pd1 N2 C10 130.7(6) 2_556 .
C6 N1 C2 C3 6.4(14) . .
Pd1 N1 C2 C3 -166.1(7) . .
C6 N1 C2 C1 -172.9(10) . .
Pd1 N1 C2 C1 14.5(14) . .
N1 C2 C3 C4 -3.4(16) . .
C1 C2 C3 C4 176.0(10) . .
C2 C3 C4 C5 -0.6(16) . .
C3 C4 C5 C6 1.6(15) . .
C3 C4 C5 C7 -173.5(10) . .
C2 N1 C6 C5 -5.6(14) . .
Pd1 N1 C6 C5 168.2(7) . .
C2 N1 C6 C10 175.3(9) . .
Pd1 N1 C6 C10 -11.0(11) . .
C4 C5 C6 N1 1.3(14) . .
C7 C5 C6 N1 176.7(9) . .
C4 C5 C6 C10 -179.5(9) . .
C7 C5 C6 C10 -4.2(15) . .
C4 C5 C7 C8 178.6(11) . .
C6 C5 C7 C8 3.5(17) . .
C5 C7 C8 C9 -2.3(18) . .
C7 C8 C9 C11 -180.0(11) . .
C7 C8 C9 C10 1.7(16) . .
C13 N2 C10 C9 0.6(14) . .
Pd1 N2 C10 C9 -171.7(7) . .
C13 N2 C10 C6 -175.3(9) . .
Pd1 N2 C10 C6 12.5(11) . .
C11 C9 C10 N2 3.4(14) . .
C8 C9 C10 N2 -178.2(9) . .
C11 C9 C10 C6 179.1(10) . .
C8 C9 C10 C6 -2.5(15) . .
N1 C6 C10 N2 -1.1(14) . .
C5 C6 C10 N2 179.8(8) . .
N1 C6 C10 C9 -177.0(8) . .
C5 C6 C10 C9 3.8(15) . .
C10 C9 C11 C12 -4.9(15) . .
C8 C9 C11 C12 176.9(10) . .
C9 C11 C12 C13 2.5(15) . .
C10 N2 C13 C12 -3.1(15) . .
Pd1 N2 C13 C12 167.2(7) . .
C10 N2 C13 C14 177.3(9) . .
Pd1 N2 C13 C14 -12.5(15) . .
C11 C12 C13 N2 1.6(16) . .
C11 C12 C13 C14 -178.7(10) . .
O1 S1 C15 F1 -60.5(9) . .
O2 S1 C15 F1 178.3(8) . .
O3 S1 C15 F1 57.4(10) . .
O1 S1 C15 F2 177.8(9) . .
O2 S1 C15 F2 56.6(10) . .
O3 S1 C15 F2 -64.3(11) . .
O1 S1 C15 F3 61.9(11) . .
O2 S1 C15 F3 -59.3(11) . .
O3 S1 C15 F3 179.8(10) . .
